data_4123774
loop_
_publ_author_name
'Palmer, Joshua H.'
'Parkin, Gerard'

_publ_section_title
;
 Protolytic Cleavage of Hg-C Bonds Induced by
 1-Methyl-1,3-dihydro-2H-benzimidazole-2-selone: Synthesis and Structural
 Characterization of Mercury Complexes.
;
_journal_issue 13
_journal_name_full 'Journal of the American Chemical Society'
_journal_page_first 4503
_journal_page_last 4516
_journal_paper_doi 10.1021/jacs.5b00840
_journal_volume 137
_journal_year 2015
_chemical_formula_sum 'C32 H32 Cl2 Hg N8 Se4'
_chemical_formula_weight 1115.98
_chemical_name_systematic
; 
 ? 
;
_space_group_crystal_system monoclinic
_space_group_IT_number 4
_space_group_name_Hall 'P 2yb'
_space_group_name_H-M_alt 'P 1 21 1'
_symmetry_space_group_name_Hall 'P 2yb'
_symmetry_space_group_name_H-M 'P 1 21 1'
_atom_sites_solution_hydrogens mixed
_audit_creation_method SHELXL-2013
_cell_angle_alpha 90
_cell_angle_beta 94.939(2)
_cell_angle_gamma 90
_cell_formula_units_Z 4
_cell_length_a 12.8918(14)
_cell_length_b 14.5673(15)
_cell_length_c 19.000(2)
_cell_measurement_reflns_used 9232
_cell_measurement_temperature 150(2)
_cell_measurement_theta_max 30.56
_cell_measurement_theta_min 2.31
_cell_volume 3554.9(7)
_computing_cell_refinement 'Bruker SAINT'
_computing_data_collection 'Bruker APEX2'
_computing_data_reduction 'Bruker SAINT'
_computing_molecular_graphics 'Bruker SHELXTL'
_computing_publication_material 'Bruker SHELXTL'
_computing_structure_refinement 'SHELXL-2013 (Sheldrick, 2013)'
_computing_structure_solution 'SHELXS-97 (Sheldrick, 2008)'
_diffrn_ambient_temperature 150(2)
_diffrn_measured_fraction_theta_full 0.999
_diffrn_measured_fraction_theta_max 0.993
_diffrn_measurement_device_type 'Bruker APEX-II CCD'
_diffrn_measurement_method '\f and \w scans'
_diffrn_radiation_type MoK\a
_diffrn_radiation_wavelength 0.71073
_diffrn_reflns_av_R_equivalents 0.0411
_diffrn_reflns_av_unetI/netI 0.0743
_diffrn_reflns_laue_measured_fraction_full 0.999
_diffrn_reflns_laue_measured_fraction_max 0.993
_diffrn_reflns_limit_h_max 17
_diffrn_reflns_limit_h_min -18
_diffrn_reflns_limit_k_max 20
_diffrn_reflns_limit_k_min -20
_diffrn_reflns_limit_l_max 27
_diffrn_reflns_limit_l_min -27
_diffrn_reflns_number 42569
_diffrn_reflns_point_group_measured_fraction_full 0.999
_diffrn_reflns_point_group_measured_fraction_max 0.993
_diffrn_reflns_theta_full 25.242
_diffrn_reflns_theta_max 30.612
_diffrn_reflns_theta_min 1.764
_exptl_absorpt_coefficient_mu 8.612
_exptl_absorpt_correction_T_max 0.480
_exptl_absorpt_correction_T_min 0.138
_exptl_absorpt_correction_type empirical
_exptl_absorpt_process_details sadabs
_exptl_crystal_colour yellow
_exptl_crystal_density_diffrn 2.085
_exptl_crystal_description block
_exptl_crystal_F_000 2120
_exptl_crystal_size_max 0.380
_exptl_crystal_size_mid 0.260
_exptl_crystal_size_min 0.100
_refine_diff_density_max 1.317
_refine_diff_density_min -1.089
_refine_diff_density_rms 0.184
_refine_ls_abs_structure_details
; 
 Refined as an inversion twin. 
;
_refine_ls_abs_structure_Flack 0.531(8)
_refine_ls_extinction_method none
_refine_ls_goodness_of_fit_ref 1.011
_refine_ls_hydrogen_treatment mixed
_refine_ls_matrix_type full
_refine_ls_number_parameters 888
_refine_ls_number_reflns 21344
_refine_ls_number_restraints 29
_refine_ls_restrained_S_all 1.011
_refine_ls_R_factor_all 0.0684
_refine_ls_R_factor_gt 0.0409
_refine_ls_shift/su_max 0.001
_refine_ls_shift/su_mean 0.000
_refine_ls_structure_factor_coef Fsqd
_refine_ls_weighting_details 'w=1/[\s^2^(Fo^2^)+(0.0196P)^2^] where P=(Fo^2^+2Fc^2^)/3'
_refine_ls_weighting_scheme calc
_refine_ls_wR_factor_gt 0.0617
_refine_ls_wR_factor_ref 0.0688
_reflns_Friedel_coverage 0.932
_reflns_friedel_fraction_full 1.000
_reflns_friedel_fraction_max 0.994
_reflns_number_gt 16326
_reflns_number_total 21344
_reflns_threshold_expression 'I > 2\s(I)'
_cod_data_source_file ja5b00840_si_006.cif
_cod_data_source_block se4hgcl2
_cod_database_code 4123774
_shelx_space_group_comment
; 
The symmetry employed for this shelxl refinement is uniquely defined 
by the following loop, which should always be used as a source of 
symmetry information in preference to the above space-group names. 
They are only intended as comments. 
;
_shelx_estimated_absorpt_t_min 0.138
_shelx_estimated_absorpt_t_max 0.480
_shelxl_version_number 2013-4

loop_
_space_group_symop_operation_xyz
'x, y, z'
'-x, y+1/2, -z'

loop_
_atom_site_label
_atom_site_type_symbol
_atom_site_fract_x
_atom_site_fract_y
_atom_site_fract_z
_atom_site_U_iso_or_equiv
_atom_site_adp_type
_atom_site_occupancy
_atom_site_site_symmetry_order
_atom_site_calc_flag
_atom_site_refinement_flags_posn
_atom_site_refinement_flags_adp
Hg1 Hg -0.72557(3) 0.14715(3) 0.49876(2) 0.01869(9) Uani 1 1 d . .
Hg2 Hg -0.27495(3) 0.14050(3) 0.01060(2) 0.01875(9) Uani 1 1 d . .
Cl11 Cl -0.1815(2) 0.3676(2) -0.07778(11) 0.0242(7) Uani 1 1 d . .
Cl12 Cl -0.1604(2) -0.0661(2) -0.30551(13) 0.0245(7) Uani 1 1 d . .
Cl21 Cl -0.8191(2) -0.0807(2) 0.58088(12) 0.0256(7) Uani 1 1 d . .
Cl22 Cl -0.8492(2) 0.3521(2) 0.80750(13) 0.0228(7) Uani 1 1 d . .
N11 N -0.8247(7) -0.0613(6) 0.4145(4) 0.016(2) Uani 1 1 d D .
H11 H -0.806(7) -0.049(6) 0.458(2) 0.01(2) Uiso 1 1 d D .
N12 N -0.8637(7) -0.0446(7) 0.3017(4) 0.0169(19) Uani 1 1 d . .
N21 N -0.8697(8) 0.3418(7) 0.6445(4) 0.021(2) Uani 1 1 d D .
H21 H -0.860(7) 0.324(7) 0.688(2) 0.03(3) Uiso 1 1 d D .
N22 N -0.9085(7) 0.3338(6) 0.5310(4) 0.0131(19) Uani 1 1 d . .
N31 N -0.6397(7) 0.3257(7) 0.3485(4) 0.020(2) Uani 1 1 d D .
H31 H -0.701(4) 0.351(6) 0.341(4) 0.01(3) Uiso 1 1 d D .
N32 N -0.4932(7) 0.2736(7) 0.3973(4) 0.025(2) Uani 1 1 d . .
N41 N -0.6180(7) 0.0011(7) 0.6493(4) 0.020(2) Uani 1 1 d D .
H41 H -0.676(4) -0.029(6) 0.637(4) 0.01(2) Uiso 1 1 d D .
N42 N -0.4585(7) 0.0454(6) 0.6391(4) 0.0176(19) Uani 1 1 d . .
N51 N -0.1680(7) 0.3478(7) 0.0900(4) 0.019(2) Uani 1 1 d D .
H51 H -0.168(10) 0.338(10) 0.045(2) 0.07(4) Uiso 1 1 d D .
N52 N -0.1191(7) 0.3336(7) 0.2013(3) 0.0164(19) Uani 1 1 d . .
N61 N -0.1458(8) -0.0561(7) -0.1422(4) 0.021(2) Uani 1 1 d D .
H61 H -0.166(8) -0.043(7) -0.186(2) 0.03(3) Uiso 1 1 d D .
N62 N -0.0995(7) -0.0478(7) -0.0296(4) 0.017(2) Uani 1 1 d . .
N71 N -0.3912(7) 0.2917(7) -0.1361(4) 0.019(2) Uani 1 1 d D .
H71 H -0.330(6) 0.310(12) -0.119(8) 0.13(7) Uiso 1 1 d D .
N72 N -0.5484(7) 0.2460(6) -0.1208(4) 0.0181(19) Uani 1 1 d . .
N81 N -0.3514(7) -0.0331(7) 0.1681(4) 0.0191(19) Uani 1 1 d D .
H81 H -0.294(6) -0.066(7) 0.174(5) 0.04(4) Uiso 1 1 d D .
N82 N -0.5009(7) 0.0213(7) 0.1244(4) 0.027(2) Uani 1 1 d . .
Se1 Se -0.81528(9) 0.12667(8) 0.36636(4) 0.0206(3) Uani 1 1 d . .
Se2 Se -0.85840(8) 0.15655(9) 0.59469(4) 0.0182(2) Uani 1 1 d . .
Se3 Se -0.64037(9) 0.31824(9) 0.49778(5) 0.0236(3) Uani 1 1 d . .
Se4 Se -0.57567(9) 0.02490(9) 0.50568(5) 0.0220(2) Uani 1 1 d . .
Se5 Se -0.17302(9) 0.16115(8) 0.13885(4) 0.0205(3) Uani 1 1 d . .
Se6 Se -0.15104(8) 0.12961(9) -0.09144(4) 0.0184(3) Uani 1 1 d . .
Se7 Se -0.42189(9) 0.26565(8) 0.00982(5) 0.0219(2) Uani 1 1 d . .
Se8 Se -0.36441(10) -0.02773(9) 0.01830(5) 0.0249(3) Uani 1 1 d . .
C11 C -0.8356(8) 0.0007(8) 0.3617(4) 0.015(2) Uani 1 1 d . .
C12 C -0.8436(8) -0.1483(8) 0.3884(4) 0.016(2) Uani 1 1 d . .
C13 C -0.8691(9) -0.1393(8) 0.3157(5) 0.016(2) Uani 1 1 d . .
C14 C -0.8903(9) -0.2126(9) 0.2709(5) 0.027(3) Uani 1 1 d . .
H14A H -0.9071 -0.2055 0.2215 0.032 Uiso 1 1 calc R U
C15 C -0.8851(10) -0.2988(9) 0.3043(6) 0.027(3) Uani 1 1 d . .
H15A H -0.8983 -0.3524 0.2764 0.032 Uiso 1 1 calc R U
C16 C -0.8617(9) -0.3083(8) 0.3757(5) 0.025(3) Uani 1 1 d . .
H16A H -0.8595 -0.3683 0.3954 0.030 Uiso 1 1 calc R U
C17 C -0.8413(9) -0.2343(9) 0.4202(5) 0.024(3) Uani 1 1 d . .
H17A H -0.8265 -0.2417 0.4697 0.029 Uiso 1 1 calc R U
C18 C -0.8908(10) -0.0038(9) 0.2330(4) 0.030(3) Uani 1 1 d . .
H18A H -0.8607 0.0579 0.2316 0.045 Uiso 1 1 calc R U
H18B H -0.9668 0.0003 0.2245 0.045 Uiso 1 1 calc R U
H18C H -0.8634 -0.0420 0.1963 0.045 Uiso 1 1 calc R U
C21 C -0.8808(8) 0.2851(8) 0.5886(5) 0.017(2) Uani 1 1 d . .
C22 C -0.8872(8) 0.4305(8) 0.6219(5) 0.017(2) Uani 1 1 d . .
C23 C -0.9098(8) 0.4269(7) 0.5495(4) 0.016(2) Uani 1 1 d . .
C24 C -0.9294(9) 0.5032(8) 0.5077(5) 0.021(3) Uani 1 1 d . .
H24A H -0.9471 0.4986 0.4583 0.025 Uiso 1 1 calc R U
C25 C -0.9219(10) 0.5860(8) 0.5416(5) 0.027(3) Uani 1 1 d . .
H25A H -0.9316 0.6410 0.5149 0.033 Uiso 1 1 calc R U
C26 C -0.9001(10) 0.5911(9) 0.6149(6) 0.031(3) Uani 1 1 d . .
H26A H -0.8971 0.6499 0.6367 0.038 Uiso 1 1 calc R U
C27 C -0.8831(9) 0.5156(9) 0.6564(5) 0.028(3) Uani 1 1 d . .
H27A H -0.8691 0.5204 0.7062 0.033 Uiso 1 1 calc R U
C28 C -0.9334(9) 0.3007(8) 0.4586(4) 0.020(3) Uani 1 1 d . .
H28A H -0.9327 0.2334 0.4583 0.030 Uiso 1 1 calc R U
H28B H -0.8815 0.3238 0.4283 0.030 Uiso 1 1 calc R U
H28C H -1.0027 0.3226 0.4409 0.030 Uiso 1 1 calc R U
C31 C -0.5872(8) 0.3063(8) 0.4108(5) 0.020(2) Uani 1 1 d . .
C32 C -0.5799(9) 0.3050(8) 0.2931(5) 0.022(2) Uani 1 1 d . .
C33 C -0.4863(9) 0.2716(8) 0.3242(6) 0.022(2) Uani 1 1 d . .
C34 C -0.4059(9) 0.2441(8) 0.2853(6) 0.033(3) Uani 1 1 d . .
H34A H -0.3409 0.2229 0.3066 0.040 Uiso 1 1 calc R U
C35 C -0.4277(11) 0.2497(10) 0.2130(6) 0.041(3) Uani 1 1 d . .
H35A H -0.3765 0.2292 0.1834 0.049 Uiso 1 1 calc R U
C36 C -0.5208(10) 0.2840(9) 0.1815(6) 0.037(3) Uani 1 1 d . .
H36A H -0.5305 0.2881 0.1315 0.044 Uiso 1 1 calc R U
C37 C -0.5991(9) 0.3120(9) 0.2210(5) 0.031(3) Uani 1 1 d . .
H37A H -0.6632 0.3350 0.1996 0.037 Uiso 1 1 calc R U
C38 C -0.4094(9) 0.2495(10) 0.4496(6) 0.038(3) Uani 1 1 d . .
H38A H -0.4328 0.2571 0.4970 0.057 Uiso 1 1 calc R U
H38B H -0.3495 0.2896 0.4444 0.057 Uiso 1 1 calc R U
H38C H -0.3891 0.1855 0.4429 0.057 Uiso 1 1 calc R U
C41 C -0.5494(8) 0.0241(8) 0.6030(4) 0.018(2) Uani 1 1 d . .
C42 C -0.5705(8) 0.0082(8) 0.7180(5) 0.020(2) Uani 1 1 d . .
C43 C -0.4698(9) 0.0372(8) 0.7119(5) 0.020(2) Uani 1 1 d . .
C44 C -0.4008(9) 0.0549(8) 0.7697(5) 0.025(2) Uani 1 1 d . .
H44A H -0.3323 0.0767 0.7653 0.030 Uiso 1 1 calc R U
C45 C -0.4378(10) 0.0388(8) 0.8343(5) 0.030(3) Uani 1 1 d . .
H45A H -0.3927 0.0488 0.8758 0.035 Uiso 1 1 calc R U
C46 C -0.5370(10) 0.0090(8) 0.8410(5) 0.027(3) Uani 1 1 d . .
H46A H -0.5580 -0.0016 0.8871 0.033 Uiso 1 1 calc R U
C47 C -0.6074(9) -0.0063(8) 0.7840(5) 0.027(3) Uani 1 1 d . .
H47A H -0.6768 -0.0254 0.7890 0.033 Uiso 1 1 calc R U
C48 C -0.3638(8) 0.0768(9) 0.6103(5) 0.028(3) Uani 1 1 d . .
H48A H -0.3754 0.0805 0.5587 0.042 Uiso 1 1 calc R U
H48B H -0.3072 0.0335 0.6233 0.042 Uiso 1 1 calc R U
H48C H -0.3450 0.1376 0.6295 0.042 Uiso 1 1 calc R U
C51 C -0.1506(8) 0.2871(8) 0.1421(4) 0.017(2) Uani 1 1 d . .
C52 C -0.1469(8) 0.4371(8) 0.1155(5) 0.019(2) Uani 1 1 d . .
C53 C -0.1171(9) 0.4276(9) 0.1870(5) 0.021(3) Uani 1 1 d . .
C54 C -0.0955(9) 0.5033(8) 0.2299(5) 0.020(2) Uani 1 1 d . .
H54A H -0.0766 0.4972 0.2791 0.024 Uiso 1 1 calc R U
C55 C -0.1029(9) 0.5866(9) 0.1979(5) 0.022(3) Uani 1 1 d . .
H55A H -0.0883 0.6402 0.2254 0.027 Uiso 1 1 calc R U
C56 C -0.1316(9) 0.5960(9) 0.1249(5) 0.027(3) Uani 1 1 d . .
H56A H -0.1346 0.6557 0.1047 0.032 Uiso 1 1 calc R U
C57 C -0.1553(9) 0.5222(9) 0.0825(5) 0.023(3) Uani 1 1 d . .
H57A H -0.1762 0.5285 0.0335 0.027 Uiso 1 1 calc R U
C58 C -0.0898(9) 0.2947(8) 0.2697(4) 0.026(3) Uani 1 1 d . .
H58A H -0.0741 0.2293 0.2646 0.038 Uiso 1 1 calc R U
H58B H -0.1473 0.3017 0.2998 0.038 Uiso 1 1 calc R U
H58C H -0.0281 0.3265 0.2913 0.038 Uiso 1 1 calc R U
C61 C -0.1308(8) 0.0036(8) -0.0883(4) 0.016(2) Uani 1 1 d . .
C62 C -0.1247(9) -0.1451(9) -0.1201(4) 0.019(2) Uani 1 1 d . .
C63 C -0.0961(9) -0.1396(8) -0.0474(4) 0.021(3) Uani 1 1 d . .
C64 C -0.0752(9) -0.2168(9) -0.0068(5) 0.022(3) Uani 1 1 d . .
H64A H -0.0565 -0.2131 0.0425 0.027 Uiso 1 1 calc R U
C65 C -0.0829(10) -0.2993(9) -0.0415(5) 0.028(3) Uani 1 1 d . .
H65A H -0.0683 -0.3543 -0.0157 0.034 Uiso 1 1 calc R U
C66 C -0.1117(10) -0.3047(9) -0.1140(5) 0.028(3) Uani 1 1 d . .
H66A H -0.1179 -0.3635 -0.1356 0.034 Uiso 1 1 calc R U
C67 C -0.1315(9) -0.2272(9) -0.1557(5) 0.027(3) Uani 1 1 d . .
H67A H -0.1486 -0.2308 -0.2052 0.033 Uiso 1 1 calc R U
C68 C -0.0681(8) -0.0161(8) 0.0412(4) 0.017(2) Uani 1 1 d . .
H68A H -0.0694 0.0511 0.0422 0.025 Uiso 1 1 calc R U
H68B H 0.0026 -0.0378 0.0554 0.025 Uiso 1 1 calc R U
H68C H -0.1162 -0.0403 0.0739 0.025 Uiso 1 1 calc R U
C71 C -0.4551(9) 0.2676(8) -0.0879(5) 0.020(2) Uani 1 1 d . .
C72 C -0.4419(8) 0.2834(7) -0.2032(5) 0.018(2) Uani 1 1 d . .
C73 C -0.5427(8) 0.2537(7) -0.1935(4) 0.016(2) Uani 1 1 d . .
C74 C -0.6143(9) 0.2368(8) -0.2497(5) 0.024(2) Uani 1 1 d . .
H74A H -0.6828 0.2166 -0.2429 0.029 Uiso 1 1 calc R U
C75 C -0.5828(9) 0.2501(8) -0.3156(5) 0.027(3) Uani 1 1 d . .
H75A H -0.6299 0.2380 -0.3558 0.032 Uiso 1 1 calc R U
C76 C -0.4814(9) 0.2815(8) -0.3252(5) 0.030(3) Uani 1 1 d . .
H76A H -0.4623 0.2916 -0.3718 0.036 Uiso 1 1 calc R U
C77 C -0.4100(9) 0.2978(8) -0.2689(5) 0.023(2) Uani 1 1 d . .
H77A H -0.3414 0.3182 -0.2753 0.027 Uiso 1 1 calc R U
C78 C -0.6413(8) 0.2187(8) -0.0882(5) 0.025(2) Uani 1 1 d . .
H78A H -0.6306 0.2287 -0.0371 0.037 Uiso 1 1 calc R U
H78B H -0.6554 0.1536 -0.0977 0.037 Uiso 1 1 calc R U
H78C H -0.7005 0.2555 -0.1078 0.037 Uiso 1 1 calc R U
C81 C -0.4091(8) -0.0124(7) 0.1078(5) 0.019(2) Uani 1 1 d . .
C82 C -0.4082(8) -0.0129(8) 0.2249(5) 0.020(2) Uani 1 1 d . .
C83 C -0.5011(10) 0.0234(9) 0.1987(5) 0.028(3) Uani 1 1 d . .
C84 C -0.5770(10) 0.0520(9) 0.2412(5) 0.033(3) Uani 1 1 d . .
H84A H -0.6423 0.0754 0.2222 0.040 Uiso 1 1 calc R U
C85 C -0.5512(10) 0.0442(9) 0.3124(6) 0.036(3) Uani 1 1 d . .
H85A H -0.6004 0.0632 0.3440 0.044 Uiso 1 1 calc R U
C86 C -0.4554(10) 0.0094(9) 0.3404(5) 0.033(3) Uani 1 1 d . .
H86A H -0.4408 0.0060 0.3902 0.040 Uiso 1 1 calc R U
C87 C -0.3817(9) -0.0200(8) 0.2970(5) 0.025(2) Uani 1 1 d . .
H87A H -0.3164 -0.0438 0.3155 0.030 Uiso 1 1 calc R U
C88 C -0.5878(9) 0.0496(10) 0.0749(5) 0.036(3) Uani 1 1 d . .
H88A H -0.5662 0.0483 0.0267 0.054 Uiso 1 1 calc R U
H88B H -0.6093 0.1119 0.0864 0.054 Uiso 1 1 calc R U
H88C H -0.6464 0.0074 0.0783 0.054 Uiso 1 1 calc R U

loop_
_atom_site_aniso_label
_atom_site_aniso_U_11
_atom_site_aniso_U_22
_atom_site_aniso_U_33
_atom_site_aniso_U_23
_atom_site_aniso_U_13
_atom_site_aniso_U_12
Hg1 0.0198(2) 0.0191(2) 0.01695(14) -0.00009(17) 0.00062(13) 0.0016(2)
Hg2 0.0199(2) 0.0186(2) 0.01749(14) -0.00064(18) -0.00002(13) 0.0012(2)
Cl11 0.0232(16) 0.0307(18) 0.0183(11) 0.0019(10) -0.0016(10) -0.0086(14)
Cl12 0.0257(17) 0.0317(18) 0.0157(11) -0.0033(10) -0.0005(10) -0.0014(14)
Cl21 0.0233(17) 0.035(2) 0.0177(11) 0.0028(10) -0.0012(10) -0.0075(14)
Cl22 0.0244(16) 0.0277(17) 0.0161(11) -0.0023(10) 0.0007(10) -0.0038(13)
N11 0.023(5) 0.016(5) 0.010(3) -0.001(3) -0.001(3) 0.000(4)
N12 0.020(5) 0.019(5) 0.012(3) 0.000(3) 0.001(3) 0.003(4)
N21 0.030(5) 0.019(5) 0.013(4) 0.002(3) 0.001(3) 0.004(4)
N22 0.011(4) 0.013(5) 0.015(3) -0.001(3) 0.002(3) 0.002(4)
N31 0.018(5) 0.025(5) 0.018(4) -0.001(3) 0.002(3) -0.003(4)
N32 0.013(5) 0.024(5) 0.037(5) 0.011(4) 0.003(4) 0.003(4)
N41 0.020(5) 0.020(5) 0.018(4) -0.004(3) -0.002(3) -0.004(4)
N42 0.014(5) 0.019(5) 0.019(4) 0.004(3) -0.004(3) -0.001(4)
N51 0.024(5) 0.019(6) 0.015(4) 0.000(3) -0.003(3) -0.002(4)
N52 0.020(5) 0.020(5) 0.008(3) -0.001(3) -0.002(3) 0.001(4)
N61 0.030(5) 0.024(6) 0.009(3) -0.007(3) -0.001(3) 0.003(4)
N62 0.024(5) 0.014(5) 0.012(3) 0.002(3) 0.000(3) 0.006(4)
N71 0.012(5) 0.023(5) 0.021(4) 0.005(3) 0.000(3) 0.003(4)
N72 0.016(5) 0.020(5) 0.019(4) 0.003(3) 0.004(3) -0.001(4)
N81 0.019(5) 0.019(5) 0.019(4) 0.002(3) 0.000(3) 0.005(4)
N82 0.021(5) 0.026(5) 0.032(5) 0.006(4) -0.004(4) 0.003(4)
Se1 0.0295(6) 0.0167(7) 0.0151(4) -0.0011(4) -0.0010(4) 0.0011(5)
Se2 0.0208(5) 0.0178(7) 0.0162(4) 0.0033(4) 0.0029(3) 0.0001(5)
Se3 0.0315(7) 0.0210(6) 0.0182(4) -0.0007(4) 0.0018(4) -0.0076(5)
Se4 0.0233(6) 0.0270(6) 0.0159(4) 0.0017(4) 0.0036(4) 0.0077(5)
Se5 0.0283(6) 0.0165(7) 0.0160(4) -0.0005(4) -0.0025(4) 0.0008(5)
Se6 0.0231(6) 0.0165(7) 0.0157(4) 0.0037(4) 0.0026(3) 0.0025(5)
Se7 0.0226(6) 0.0269(6) 0.0162(4) 0.0005(4) 0.0020(4) 0.0067(5)
Se8 0.0348(7) 0.0205(6) 0.0194(5) -0.0014(4) 0.0023(4) -0.0081(5)
C11 0.013(5) 0.020(6) 0.013(4) 0.000(3) -0.002(3) 0.003(4)
C12 0.015(6) 0.020(6) 0.015(4) -0.002(4) 0.001(4) -0.005(5)
C13 0.015(6) 0.014(6) 0.020(5) -0.001(4) 0.001(4) -0.001(4)
C14 0.019(6) 0.037(8) 0.024(5) -0.014(4) 0.000(4) -0.011(5)
C15 0.021(6) 0.016(7) 0.044(6) -0.006(5) 0.007(5) 0.000(5)
C16 0.020(7) 0.015(7) 0.040(6) 0.002(5) 0.004(5) 0.006(5)
C17 0.023(7) 0.027(8) 0.021(5) 0.005(4) -0.005(4) 0.003(6)
C18 0.049(8) 0.029(7) 0.011(4) 0.002(4) -0.005(4) 0.006(6)
C21 0.011(5) 0.021(7) 0.018(4) -0.001(4) 0.001(4) 0.004(5)
C22 0.011(5) 0.016(6) 0.025(5) -0.005(4) 0.002(4) 0.001(4)
C23 0.015(6) 0.011(6) 0.021(4) -0.004(4) 0.000(4) -0.001(5)
C24 0.029(7) 0.016(7) 0.017(4) -0.001(4) 0.002(4) 0.007(5)
C25 0.035(8) 0.012(7) 0.034(5) 0.002(4) -0.002(5) -0.006(6)
C26 0.034(8) 0.023(8) 0.037(6) -0.011(5) 0.002(5) 0.008(6)
C27 0.028(7) 0.034(8) 0.021(5) -0.005(5) -0.002(4) 0.013(6)
C28 0.026(7) 0.021(7) 0.014(4) -0.003(4) -0.001(4) 0.005(5)
C31 0.021(6) 0.019(5) 0.021(5) 0.001(4) 0.003(4) -0.001(4)
C32 0.028(6) 0.020(6) 0.020(5) 0.006(4) 0.009(4) 0.001(5)
C33 0.010(5) 0.014(5) 0.042(6) 0.007(4) 0.005(4) -0.002(4)
C34 0.023(6) 0.024(6) 0.054(7) 0.012(5) 0.012(5) -0.002(5)
C35 0.042(8) 0.033(7) 0.051(7) -0.001(6) 0.027(7) -0.002(6)
C36 0.044(8) 0.042(7) 0.026(6) -0.005(5) 0.016(5) -0.010(6)
C37 0.035(7) 0.033(7) 0.026(5) 0.005(5) 0.002(5) -0.005(5)
C38 0.021(6) 0.047(8) 0.046(7) 0.014(6) -0.002(5) 0.003(6)
C41 0.014(5) 0.021(6) 0.019(4) -0.001(4) 0.001(4) 0.005(5)
C42 0.014(5) 0.018(6) 0.025(5) -0.001(4) -0.011(4) 0.001(4)
C43 0.023(6) 0.018(5) 0.019(4) 0.006(4) -0.003(4) 0.001(4)
C44 0.019(6) 0.029(6) 0.025(5) 0.001(4) -0.008(4) -0.001(5)
C45 0.039(7) 0.026(6) 0.022(5) 0.004(4) -0.010(5) 0.004(5)
C46 0.043(7) 0.026(6) 0.012(4) -0.002(4) 0.003(4) -0.005(5)
C47 0.031(7) 0.028(6) 0.022(5) 0.008(4) 0.003(4) -0.002(5)
C48 0.018(6) 0.034(6) 0.032(5) 0.009(5) 0.005(4) -0.001(5)
C51 0.018(6) 0.020(6) 0.014(4) 0.002(4) 0.001(4) 0.000(5)
C52 0.014(6) 0.022(7) 0.020(4) -0.003(4) -0.002(4) 0.005(5)
C53 0.018(6) 0.027(7) 0.018(5) -0.002(4) 0.005(4) -0.001(5)
C54 0.021(6) 0.012(6) 0.026(5) -0.001(4) -0.003(4) 0.006(4)
C55 0.014(6) 0.025(7) 0.028(5) -0.011(4) -0.004(4) -0.003(5)
C56 0.022(7) 0.021(8) 0.037(6) 0.004(5) 0.004(5) -0.001(6)
C57 0.024(7) 0.017(7) 0.026(5) 0.000(4) -0.001(4) -0.004(6)
C58 0.038(7) 0.025(7) 0.013(4) 0.003(4) -0.003(4) 0.000(5)
C61 0.018(6) 0.018(6) 0.012(4) 0.001(3) 0.003(4) 0.002(5)
C62 0.021(6) 0.024(7) 0.014(4) 0.000(4) 0.003(4) 0.003(5)
C63 0.027(7) 0.022(7) 0.014(4) -0.003(4) 0.009(4) 0.006(5)
C64 0.019(6) 0.025(8) 0.022(5) 0.001(4) 0.005(4) 0.002(5)
C65 0.028(8) 0.024(8) 0.033(6) -0.002(5) 0.007(5) 0.012(6)
C66 0.032(7) 0.021(7) 0.032(5) -0.011(4) 0.004(5) -0.001(6)
C67 0.035(7) 0.021(7) 0.024(5) -0.009(4) 0.001(5) -0.002(5)
C68 0.025(7) 0.013(6) 0.011(4) 0.000(3) -0.006(4) 0.002(5)
C71 0.022(6) 0.017(5) 0.021(5) 0.004(4) -0.001(4) 0.001(5)
C72 0.023(6) 0.016(5) 0.015(4) 0.003(3) 0.002(4) 0.004(4)
C73 0.017(5) 0.013(5) 0.018(4) 0.004(4) -0.003(4) 0.002(4)
C74 0.024(6) 0.021(5) 0.025(5) 0.003(4) -0.004(4) 0.001(4)
C75 0.024(6) 0.025(6) 0.029(5) -0.004(5) -0.014(5) -0.006(5)
C76 0.040(7) 0.038(7) 0.012(4) 0.006(4) -0.005(4) 0.012(6)
C77 0.021(6) 0.028(6) 0.019(5) 0.001(4) 0.002(4) 0.002(5)
C78 0.017(6) 0.029(6) 0.027(5) 0.005(4) 0.001(4) -0.002(5)
C81 0.019(6) 0.011(5) 0.026(5) -0.001(4) 0.003(4) -0.007(4)
C82 0.016(5) 0.018(6) 0.027(5) 0.004(4) 0.007(4) 0.005(4)
C83 0.032(7) 0.029(6) 0.024(5) 0.005(5) 0.007(5) -0.005(5)
C84 0.027(7) 0.034(7) 0.041(6) 0.003(5) 0.011(5) 0.010(5)
C85 0.038(8) 0.034(7) 0.041(6) -0.002(5) 0.024(6) 0.001(6)
C86 0.040(8) 0.041(7) 0.020(5) -0.004(5) 0.012(5) -0.007(6)
C87 0.023(6) 0.027(6) 0.026(5) 0.005(4) 0.008(4) 0.004(5)
C88 0.028(7) 0.036(7) 0.042(6) 0.011(5) -0.002(5) 0.004(5)

loop_
_atom_type_symbol
_atom_type_description
_atom_type_scat_dispersion_real
_atom_type_scat_dispersion_imag
_atom_type_scat_source
C C 0.0033 0.0016 'International Tables Vol C Tables 4.2.6.8 and 6.1.1.4'
H H 0.0000 0.0000 'International Tables Vol C Tables 4.2.6.8 and 6.1.1.4'
N N 0.0061 0.0033 'International Tables Vol C Tables 4.2.6.8 and 6.1.1.4'
Cl Cl 0.1484 0.1585 'International Tables Vol C Tables 4.2.6.8 and 6.1.1.4'
Se Se -0.0929 2.2259 'International Tables Vol C Tables 4.2.6.8 and 6.1.1.4'
Hg Hg -2.3894 9.2266 'International Tables Vol C Tables 4.2.6.8 and 6.1.1.4'

loop_
_geom_angle_atom_site_label_1
_geom_angle_atom_site_label_2
_geom_angle_atom_site_label_3
_geom_angle
Se2 Hg1 Se4 121.71(4)
Se2 Hg1 Se1 113.78(4)
Se4 Hg1 Se1 103.11(4)
Se2 Hg1 Se3 104.24(4)
Se4 Hg1 Se3 109.01(4)
Se1 Hg1 Se3 103.65(4)
Se6 Hg2 Se7 121.52(4)
Se6 Hg2 Se5 113.35(4)
Se7 Hg2 Se5 102.93(4)
Se6 Hg2 Se8 105.89(4)
Se7 Hg2 Se8 108.47(4)
Se5 Hg2 Se8 103.24(4)
C11 N11 C12 110.2(8)
C11 N12 C13 109.7(8)
C11 N12 C18 126.2(10)
C13 N12 C18 124.0(9)
C21 N21 C22 109.2(8)
C21 N22 C23 108.6(8)
C21 N22 C28 128.2(9)
C23 N22 C28 123.1(8)
C31 N31 C32 110.6(9)
C31 N32 C33 109.4(9)
C31 N32 C38 125.8(9)
C33 N32 C38 124.7(9)
C41 N41 C42 109.4(9)
C41 N42 C43 108.9(8)
C41 N42 C48 127.2(8)
C43 N42 C48 123.9(8)
C51 N51 C52 110.0(8)
C51 N52 C53 109.9(8)
C51 N52 C58 126.5(10)
C53 N52 C58 123.7(9)
C61 N61 C62 111.3(8)
C61 N62 C63 110.1(8)
C61 N62 C68 128.3(9)
C63 N62 C68 121.6(8)
C71 N71 C72 109.8(9)
C71 N72 C73 108.7(8)
C71 N72 C78 127.1(8)
C73 N72 C78 124.2(8)
C81 N81 C82 109.0(9)
C81 N82 C83 108.6(9)
C81 N82 C88 126.5(9)
C83 N82 C88 124.9(10)
C11 Se1 Hg1 101.7(3)
C21 Se2 Hg1 96.6(3)
C31 Se3 Hg1 95.8(3)
C41 Se4 Hg1 97.2(3)
C51 Se5 Hg2 101.7(3)
C61 Se6 Hg2 97.4(3)
C71 Se7 Hg2 96.9(3)
C81 Se8 Hg2 96.2(3)
N12 C11 N11 107.8(10)
N12 C11 Se1 123.7(7)
N11 C11 Se1 128.4(7)
N11 C12 C17 132.7(9)
N11 C12 C13 106.7(9)
C17 C12 C13 120.6(10)
C14 C13 C12 123.6(11)
C14 C13 N12 130.8(10)
C12 C13 N12 105.5(9)
C13 C14 C15 114.5(10)
C16 C15 C14 122.3(11)
C15 C16 C17 122.7(11)
C16 C17 C12 116.2(9)
N22 C21 N21 109.0(10)
N22 C21 Se2 127.4(7)
N21 C21 Se2 123.6(7)
N21 C22 C23 106.8(9)
N21 C22 C27 133.5(9)
C23 C22 C27 119.6(10)
C24 C23 C22 123.8(10)
C24 C23 N22 130.0(8)
C22 C23 N22 106.2(9)
C25 C24 C23 116.1(9)
C24 C25 C26 121.0(11)
C27 C26 C25 122.9(12)
C26 C27 C22 116.5(9)
N31 C31 N32 107.4(8)
N31 C31 Se3 124.7(8)
N32 C31 Se3 127.8(7)
C37 C32 C33 121.8(10)
C37 C32 N31 132.4(11)
C33 C32 N31 105.8(9)
C34 C33 C32 122.6(10)
C34 C33 N32 130.6(10)
C32 C33 N32 106.8(9)
C35 C34 C33 114.7(11)
C34 C35 C36 123.0(11)
C37 C36 C35 121.5(11)
C36 C37 C32 116.4(11)
N42 C41 N41 108.5(8)
N42 C41 Se4 125.9(8)
N41 C41 Se4 125.6(8)
C43 C42 C47 121.1(9)
C43 C42 N41 106.7(9)
C47 C42 N41 132.2(10)
C44 C43 C42 122.6(9)
C44 C43 N42 130.8(10)
C42 C43 N42 106.5(9)
C45 C44 C43 115.5(11)
C46 C45 C44 122.5(10)
C45 C46 C47 122.6(9)
C46 C47 C42 115.6(11)
N51 C51 N52 107.9(10)
N51 C51 Se5 128.0(8)
N52 C51 Se5 124.0(7)
C53 C52 C57 122.4(11)
C53 C52 N51 105.9(10)
C57 C52 N51 131.7(9)
C54 C53 C52 121.4(12)
C54 C53 N52 132.2(10)
C52 C53 N52 106.3(10)
C55 C54 C53 116.5(9)
C54 C55 C56 122.0(10)
C57 C56 C55 122.1(11)
C56 C57 C52 115.6(9)
N61 C61 N62 106.1(10)
N61 C61 Se6 127.2(7)
N62 C61 Se6 126.6(7)
C67 C62 N61 131.7(9)
C67 C62 C63 122.4(11)
N61 C62 C63 105.9(10)
C64 C63 N62 131.6(9)
C64 C63 C62 121.8(11)
N62 C63 C62 106.6(9)
C65 C64 C63 116.4(9)
C64 C65 C66 121.7(11)
C67 C66 C65 122.4(11)
C62 C67 C66 115.2(9)
N71 C71 N72 108.9(8)
N71 C71 Se7 125.8(8)
N72 C71 Se7 125.3(7)
C77 C72 N71 132.3(10)
C77 C72 C73 121.7(10)
N71 C72 C73 106.0(8)
C74 C73 N72 131.8(10)
C74 C73 C72 121.6(9)
N72 C73 C72 106.5(8)
C75 C74 C73 117.1(11)
C74 C75 C76 121.1(10)
C77 C76 C75 121.5(9)
C72 C77 C76 116.9(11)
N82 C81 N81 108.4(8)
N82 C81 Se8 127.4(8)
N81 C81 Se8 124.2(8)
C83 C82 N81 107.7(9)
C83 C82 C87 121.5(10)
N81 C82 C87 130.7(10)
C82 C83 C84 123.2(10)
C82 C83 N82 106.3(10)
C84 C83 N82 130.6(11)
C85 C84 C83 115.3(12)
C84 C85 C86 122.5(11)
C87 C86 C85 121.2(10)
C86 C87 C82 116.3(10)

loop_
_geom_bond_atom_site_label_1
_geom_bond_atom_site_label_2
_geom_bond_distance
Hg1 Se2 2.6097(10)
Hg1 Se4 2.6229(13)
Hg1 Se1 2.6934(10)
Hg1 Se3 2.7243(14)
Hg2 Se6 2.6209(10)
Hg2 Se7 2.6282(13)
Hg2 Se5 2.6841(10)
Hg2 Se8 2.7177(13)
N11 C11 1.349(12)
N11 C12 1.375(14)
N12 C11 1.338(12)
N12 C13 1.408(15)
N12 C18 1.450(11)
N21 C21 1.344(13)
N21 C22 1.373(15)
N22 C21 1.326(12)
N22 C23 1.402(13)
N22 C28 1.467(11)
N31 C31 1.342(12)
N31 C32 1.391(12)
N32 C31 1.348(13)
N32 C33 1.399(13)
N32 C38 1.447(13)
N41 C41 1.344(13)
N41 C42 1.396(11)
N42 C41 1.343(13)
N42 C43 1.408(11)
N42 C48 1.454(13)
N51 C51 1.332(13)
N51 C52 1.408(14)
N52 C51 1.346(12)
N52 C53 1.397(16)
N52 C58 1.438(11)
N61 C61 1.345(12)
N61 C62 1.383(15)
N62 C61 1.374(12)
N62 C63 1.382(14)
N62 C68 1.446(11)
N71 C71 1.331(12)
N71 C72 1.388(12)
N72 C71 1.344(13)
N72 C73 1.395(10)
N72 C78 1.450(12)
N81 C81 1.345(12)
N81 C82 1.387(12)
N82 C81 1.344(13)
N82 C83 1.413(12)
N82 C88 1.459(13)
Se1 C11 1.854(12)
Se2 C21 1.896(11)
Se3 C31 1.851(9)
Se4 C41 1.851(9)
Se5 C51 1.857(11)
Se6 C61 1.854(11)
Se7 C71 1.869(9)
Se8 C81 1.856(9)
C12 C17 1.389(16)
C12 C13 1.398(13)
C13 C14 1.379(16)
C14 C15 1.406(17)
C15 C16 1.371(14)
C16 C17 1.381(16)
C22 C23 1.384(12)
C22 C27 1.402(16)
C23 C24 1.377(14)
C24 C25 1.366(15)
C25 C26 1.400(14)
C26 C27 1.360(17)
C32 C37 1.376(13)
C32 C33 1.385(15)
C33 C34 1.383(15)
C34 C35 1.380(15)
C35 C36 1.387(18)
C36 C37 1.370(16)
C42 C43 1.380(15)
C42 C47 1.396(13)
C43 C44 1.376(14)
C44 C45 1.374(13)
C45 C46 1.367(16)
C46 C47 1.371(14)
C52 C53 1.387(13)
C52 C57 1.388(16)
C53 C54 1.385(16)
C54 C55 1.357(16)
C55 C56 1.410(14)
C56 C57 1.363(16)
C62 C67 1.373(16)
C62 C63 1.401(12)
C63 C64 1.376(16)
C64 C65 1.371(16)
C65 C66 1.397(14)
C66 C67 1.390(17)
C72 C77 1.363(12)
C72 C73 1.397(14)
C73 C74 1.371(13)
C74 C75 1.364(14)
C75 C76 1.411(16)
C76 C77 1.371(14)
C82 C83 1.363(16)
C82 C87 1.387(13)
C83 C84 1.385(16)
C84 C85 1.370(15)
C85 C86 1.397(17)
C86 C87 1.378(15)

loop_
_geom_hbond_atom_site_label_D
_geom_hbond_atom_site_label_H
_geom_hbond_atom_site_label_A
_geom_hbond_distance_DH
_geom_hbond_distance_HA
_geom_hbond_distance_DA
_geom_hbond_angle_DHA
_geom_hbond_site_symmetry_A
N11 H11 Cl21 0.85(3) 2.41(5) 3.169(7) 148(8) .
N21 H21 Cl22 0.87(3) 2.30(6) 3.090(8) 152(9) .
N31 H31 Cl12 0.87(3) 2.21(4) 3.071(10) 167(9) 2_455
N41 H41 Cl21 0.87(3) 2.19(4) 3.041(10) 165(8) .
N51 H51 Cl11 0.87(3) 2.37(6) 3.190(8) 159(13) .
N61 H61 Cl12 0.87(3) 2.30(6) 3.097(8) 151(9) .
N71 H71 Cl11 0.87(3) 2.17(4) 3.041(10) 176(17) .
N81 H81 Cl22 0.87(3) 2.21(4) 3.082(10) 177(10) 2_446
